data_2239697
loop_
_publ_author_name
'Narayana, B.'
'Salian, Vinutha V.'
'Sarojini, Balladka K.'
'Jasinski, Jerry P.'

_publ_section_title
;
 1-{3-(4-Chlorophenyl)-5-[4-(propan-2-yl)phenyl]-4,5-dihydro-1<i>H</i>-pyrazol-1-yl}ethanone
;
_journal_coeditor_code HB7234
_journal_issue 7
_journal_name_full 'Acta Crystallographica Section E'
_journal_page_first o781
_journal_paper_doi 10.1107/S1600536814013348
_journal_volume 70
_journal_year 2014
_chemical_formula_iupac 'C20 H21 Cl N2 O'
_chemical_formula_moiety 'C20 H21 Cl N2 O'
_chemical_formula_sum 'C20 H21 Cl N2 O'
_chemical_formula_weight 340.84
_chemical_name_systematic
;
1-{3-(4-Chlorophenyl)-5-[4-(propan-2-yl)phenyl]-4,5-dihydro-1<i>H</i>-pyrazol-1-yl}ethanone
;
_space_group_crystal_system triclinic
_space_group_IT_number 2
_space_group_name_Hall '-P 1'
_space_group_name_H-M_alt 'P -1'
_symmetry_space_group_name_Hall '-P 1'
_symmetry_space_group_name_H-M 'P -1'
_atom_sites_solution_hydrogens geom
_atom_sites_solution_primary direct
_audit_creation_method
;
  Olex2 1.2
  (compiled Apr 23 2013 17:54:37, GUI svn.r4466)
;
_cell_angle_alpha 81.178(7)
_cell_angle_beta 89.720(7)
_cell_angle_gamma 77.488(8)
_cell_formula_units_Z 2
_cell_length_a 6.4836(6)
_cell_length_b 9.6524(9)
_cell_length_c 14.4390(10)
_cell_measurement_reflns_used 2061
_cell_measurement_temperature 173(2)
_cell_measurement_theta_max 71.28
_cell_measurement_theta_min 4.74
_cell_volume 871.35(13)
_computing_cell_refinement 'CrysAlis PRO (Agilent, 2012)'
_computing_data_collection 'CrysAlis PRO (Agilent, 2012)'
_computing_data_reduction 'CrysAlis RED (Agilent, 2012)'
_computing_molecular_graphics 'OLEX2 (Dolomanov <i>et al.</i>, 2009)'
_computing_publication_material 'OLEX2 (Dolomanov <i>et al.</i>, 2009)'
_computing_structure_refinement 'SHELXL2012 (Sheldrick, 2008)'
_computing_structure_solution 'SUPERFLIP (Palatinus <i>et al.</i>, 2012)'
_diffrn_ambient_temperature 173(2)
_diffrn_detector_area_resol_mean 16.0416
_diffrn_measured_fraction_theta_full 0.995
_diffrn_measured_fraction_theta_max 0.973
_diffrn_measurement_device 'four-circle diffractometer'
_diffrn_measurement_device_type 'Agilent Eos Gemini'
_diffrn_measurement_method '\w scans'
_diffrn_radiation_monochromator graphite
_diffrn_radiation_type CuK\a
_diffrn_radiation_wavelength 1.54184
_diffrn_reflns_av_R_equivalents 0.0303
_diffrn_reflns_limit_h_max 7
_diffrn_reflns_limit_h_min -7
_diffrn_reflns_limit_k_max 11
_diffrn_reflns_limit_k_min -11
_diffrn_reflns_limit_l_max 13
_diffrn_reflns_limit_l_min -17
_diffrn_reflns_number 5081
_diffrn_reflns_theta_full 67.684
_diffrn_reflns_theta_max 71.260
_diffrn_reflns_theta_min 4.751
_exptl_absorpt_coefficient_mu 1.997
_exptl_absorpt_correction_T_max 1.00000
_exptl_absorpt_correction_T_min 0.55224
_exptl_absorpt_correction_type multi-scan
_exptl_absorpt_process_details
;
(CrysAlis PRO and CrysAlis RED; Agilent, 2012)
;
_exptl_crystal_colour colourless
_exptl_crystal_density_diffrn 1.299
_exptl_crystal_description irregular
_exptl_crystal_F_000 360
_exptl_crystal_size_max 0.44
_exptl_crystal_size_mid 0.22
_exptl_crystal_size_min 0.12
_refine_diff_density_max 0.393
_refine_diff_density_min -0.301
_refine_ls_extinction_method none
_refine_ls_goodness_of_fit_ref 1.032
_refine_ls_hydrogen_treatment constr
_refine_ls_matrix_type full
_refine_ls_number_parameters 220
_refine_ls_number_reflns 3287
_refine_ls_number_restraints 0
_refine_ls_restrained_S_all 1.032
_refine_ls_R_factor_all 0.0564
_refine_ls_R_factor_gt 0.0486
_refine_ls_shift/su_max 0.000
_refine_ls_shift/su_mean 0.000
_refine_ls_structure_factor_coef Fsqd
_refine_ls_weighting_details
;
 w=1/[\s^2^(Fo^2^)+(0.0831P)^2^+0.1082P]
 where P=(Fo^2^+2Fc^2^)/3
;
_refine_ls_weighting_scheme calc
_refine_ls_wR_factor_gt 0.1320
_refine_ls_wR_factor_ref 0.1415
_reflns_number_gt 2770
_reflns_number_total 3287
_reflns_threshold_expression I>2\s(I)
_cod_data_source_file hb7234sup1.cif
_cod_data_source_block I
_cod_database_code 2239697
_cod_database_fobs_code 2239697
_shelx_space_group_comment
;
The symmetry employed for this shelxl refinement is uniquely defined
by the following loop, which should always be used as a source of
symmetry information in preference to the above space-group names.
They are only intended as comments.
;

loop_
_space_group_symop_operation_xyz
'x, y, z'
'-x, -y, -z'

loop_
_atom_site_type_symbol
_atom_site_label
_atom_site_fract_x
_atom_site_fract_y
_atom_site_fract_z
_atom_site_U_iso_or_equiv
_atom_site_adp_type
_atom_site_calc_flag
_atom_site_occupancy
Cl Cl1 -0.38093(9) 0.20917(6) -0.11269(4) 0.0519(2) Uani d 1
O O1 0.7663(2) 0.28686(15) 0.34910(10) 0.0410(4) Uani d 1
N N1 0.5281(2) 0.23124(16) 0.25819(10) 0.0274(3) Uani d 1
N N2 0.4029(2) 0.26002(16) 0.17744(10) 0.0281(3) Uani d 1
C C1 0.6681(3) 0.31158(19) 0.27431(14) 0.0312(4) Uani d 1
C C2 0.4721(3) 0.11838(19) 0.33008(12) 0.0270(4) Uani d 1
H H2 0.4340 0.1587 0.3892 0.032 Uiso calc 1
C C3 0.2714(3) 0.0933(2) 0.28392(12) 0.0296(4) Uani d 1
H H3A 0.2847 -0.0094 0.2789 0.036 Uiso calc 1
H H3B 0.1441 0.1262 0.3196 0.036 Uiso calc 1
C C4 0.2629(3) 0.18369(18) 0.18828(12) 0.0270(4) Uani d 1
C C5 0.1068(3) 0.18983(19) 0.11335(12) 0.0286(4) Uani d 1
C C6 0.0992(3) 0.2857(2) 0.02914(13) 0.0367(4) Uani d 1
H H6 0.1983 0.3456 0.0193 0.044 Uiso calc 1
C C7 -0.0529(3) 0.2928(2) -0.03959(14) 0.0398(5) Uani d 1
H H7 -0.0602 0.3586 -0.0962 0.048 Uiso calc 1
C C8 -0.1938(3) 0.2031(2) -0.02500(14) 0.0357(4) Uani d 1
C C9 -0.1890(3) 0.1079(2) 0.05667(14) 0.0353(4) Uani d 1
H H9 -0.2875 0.0474 0.0657 0.042 Uiso calc 1
C C10 -0.0374(3) 0.1018(2) 0.12568(13) 0.0310(4) Uani d 1
H H10 -0.0325 0.0362 0.1823 0.037 Uiso calc 1
C C11 0.6507(3) -0.01311(17) 0.35070(11) 0.0238(4) Uani d 1
C C12 0.7114(3) -0.10535(19) 0.28520(12) 0.0281(4) Uani d 1
H H12 0.6388 -0.0860 0.2261 0.034 Uiso calc 1
C C13 0.8759(3) -0.22467(19) 0.30517(13) 0.0291(4) Uani d 1
H H13 0.9145 -0.2856 0.2592 0.035 Uiso calc 1
C C14 0.9860(3) -0.25741(18) 0.39120(12) 0.0264(4) Uani d 1
C C15 0.9230(3) -0.16548(19) 0.45676(12) 0.0294(4) Uani d 1
H H15 0.9934 -0.1859 0.5164 0.035 Uiso calc 1
C C16 0.7603(3) -0.04536(19) 0.43676(12) 0.0281(4) Uani d 1
H H16 0.7227 0.0162 0.4824 0.034 Uiso calc 1
C C17 1.1712(3) -0.38433(19) 0.41496(13) 0.0310(4) Uani d 1
H H17 1.1640 -0.4224 0.4831 0.037 Uiso calc 1
C C18 1.3796(3) -0.3346(2) 0.40136(17) 0.0429(5) Uani d 1
H H18A 1.3855 -0.2630 0.4420 0.064 Uiso calc 1
H H18B 1.3885 -0.2919 0.3358 0.064 Uiso calc 1
H H18C 1.4982 -0.4172 0.4176 0.064 Uiso calc 1
C C19 1.1692(3) -0.5078(2) 0.36083(17) 0.0432(5) Uani d 1
H H19A 1.1930 -0.4775 0.2944 0.065 Uiso calc 1
H H19B 1.0319 -0.5347 0.3672 0.065 Uiso calc 1
H H19C 1.2813 -0.5905 0.3861 0.065 Uiso calc 1
C C20 0.6915(3) 0.4311(2) 0.19747(15) 0.0405(5) Uani d 1
H H20A 0.8279 0.4566 0.2055 0.061 Uiso calc 1
H H20B 0.5770 0.5151 0.2004 0.061 Uiso calc 1
H H20C 0.6847 0.3993 0.1365 0.061 Uiso calc 1

loop_
_atom_site_aniso_label
_atom_site_aniso_U_11
_atom_site_aniso_U_22
_atom_site_aniso_U_33
_atom_site_aniso_U_12
_atom_site_aniso_U_13
_atom_site_aniso_U_23
Cl1 0.0532(4) 0.0469(3) 0.0508(3) 0.0024(3) -0.0251(3) -0.0103(2)
O1 0.0397(8) 0.0346(8) 0.0482(8) -0.0092(6) -0.0126(7) -0.0028(6)
N1 0.0275(8) 0.0219(7) 0.0303(8) -0.0028(6) -0.0031(6) -0.0005(6)
N2 0.0270(8) 0.0227(7) 0.0318(8) -0.0004(6) -0.0019(6) -0.0023(6)
C1 0.0268(9) 0.0221(8) 0.0428(11) -0.0001(7) 0.0004(8) -0.0062(7)
C2 0.0247(9) 0.0246(8) 0.0295(9) -0.0022(7) 0.0013(7) -0.0014(7)
C3 0.0219(8) 0.0311(9) 0.0320(9) -0.0020(7) -0.0002(7) 0.0018(7)
C4 0.0231(8) 0.0231(8) 0.0311(9) 0.0024(7) 0.0025(7) -0.0035(7)
C5 0.0262(9) 0.0262(9) 0.0301(9) 0.0014(7) 0.0005(7) -0.0050(7)
C6 0.0410(11) 0.0344(10) 0.0332(10) -0.0085(9) -0.0002(8) -0.0009(8)
C7 0.0470(12) 0.0364(10) 0.0313(10) -0.0023(9) -0.0053(9) -0.0002(8)
C8 0.0330(10) 0.0325(10) 0.0377(10) 0.0050(8) -0.0082(8) -0.0108(8)
C9 0.0310(10) 0.0327(10) 0.0410(10) -0.0025(8) -0.0024(8) -0.0082(8)
C10 0.0274(9) 0.0281(9) 0.0343(9) -0.0005(7) 0.0002(7) -0.0030(7)
C11 0.0220(8) 0.0203(8) 0.0282(8) -0.0037(7) 0.0006(7) -0.0022(6)
C12 0.0288(9) 0.0278(9) 0.0268(8) -0.0050(7) -0.0029(7) -0.0033(7)
C13 0.0313(9) 0.0254(9) 0.0313(9) -0.0039(7) 0.0037(7) -0.0094(7)
C14 0.0237(8) 0.0206(8) 0.0340(9) -0.0041(7) 0.0025(7) -0.0026(7)
C15 0.0305(9) 0.0277(9) 0.0277(9) -0.0026(7) -0.0054(7) -0.0028(7)
C16 0.0305(9) 0.0245(8) 0.0283(9) -0.0027(7) 0.0004(7) -0.0061(7)
C17 0.0279(9) 0.0246(9) 0.0371(10) -0.0006(7) 0.0026(8) -0.0019(7)
C18 0.0279(10) 0.0339(10) 0.0636(14) -0.0024(8) -0.0021(9) -0.0036(10)
C19 0.0379(11) 0.0246(9) 0.0647(14) 0.0023(8) 0.0018(10) -0.0126(9)
C20 0.0400(11) 0.0263(9) 0.0536(13) -0.0074(8) 0.0014(9) -0.0006(9)

loop_
_atom_type_symbol
_atom_type_description
_atom_type_scat_dispersion_real
_atom_type_scat_dispersion_imag
_atom_type_scat_source
C C 0.0181 0.0091 'International Tables Vol C Tables 4.2.6.8 and 6.1.1.4'
H H 0.0000 0.0000 'International Tables Vol C Tables 4.2.6.8 and 6.1.1.4'
N N 0.0311 0.0180 'International Tables Vol C Tables 4.2.6.8 and 6.1.1.4'
O O 0.0492 0.0322 'International Tables Vol C Tables 4.2.6.8 and 6.1.1.4'
Cl Cl 0.3639 0.7018 'International Tables Vol C Tables 4.2.6.8 and 6.1.1.4'

loop_
_geom_angle_atom_site_label_1
_geom_angle_atom_site_label_2
_geom_angle_atom_site_label_3
_geom_angle
N2 N1 C2 113.23(13)
C1 N1 N2 122.58(15)
C1 N1 C2 123.64(15)
C4 N2 N1 108.69(14)
O1 C1 N1 120.05(17)
O1 C1 C20 122.85(18)
N1 C1 C20 117.09(17)
N1 C2 H2 109.5
N1 C2 C3 100.98(14)
N1 C2 C11 112.19(14)
C3 C2 H2 109.5
C11 C2 H2 109.5
C11 C2 C3 114.97(15)
C2 C3 H3A 111.2
C2 C3 H3B 111.2
H3A C3 H3B 109.2
C4 C3 C2 102.59(15)
C4 C3 H3A 111.2
C4 C3 H3B 111.2
N2 C4 C3 114.03(16)
N2 C4 C5 121.42(16)
C5 C4 C3 124.53(16)
C6 C5 C4 120.82(17)
C10 C5 C4 120.14(16)
C10 C5 C6 119.03(17)
C5 C6 H6 120.0
C7 C6 C5 119.98(19)
C7 C6 H6 120.0
C6 C7 H7 120.3
C8 C7 C6 119.40(19)
C8 C7 H7 120.3
C7 C8 Cl1 119.34(16)
C9 C8 Cl1 118.93(17)
C9 C8 C7 121.73(18)
C8 C9 H9 120.6
C8 C9 C10 118.71(19)
C10 C9 H9 120.6
C5 C10 C9 121.13(18)
C5 C10 H10 119.4
C9 C10 H10 119.4
C12 C11 C2 121.76(15)
C16 C11 C2 120.39(15)
C16 C11 C12 117.85(15)
C11 C12 H12 119.5
C13 C12 C11 120.92(16)
C13 C12 H12 119.5
C12 C13 H13 119.3
C12 C13 C14 121.44(16)
C14 C13 H13 119.3
C13 C14 C15 117.33(16)
C13 C14 C17 123.21(16)
C15 C14 C17 119.44(16)
C14 C15 H15 119.3
C16 C15 C14 121.43(16)
C16 C15 H15 119.3
C11 C16 H16 119.5
C15 C16 C11 121.02(16)
C15 C16 H16 119.5
C14 C17 H17 107.3
C14 C17 C18 110.08(15)
C14 C17 C19 114.25(16)
C18 C17 H17 107.3
C19 C17 H17 107.3
C19 C17 C18 110.38(16)
C17 C18 H18A 109.5
C17 C18 H18B 109.5
C17 C18 H18C 109.5
H18A C18 H18B 109.5
H18A C18 H18C 109.5
H18B C18 H18C 109.5
C17 C19 H19A 109.5
C17 C19 H19B 109.5
C17 C19 H19C 109.5
H19A C19 H19B 109.5
H19A C19 H19C 109.5
H19B C19 H19C 109.5
C1 C20 H20A 109.5
C1 C20 H20B 109.5
C1 C20 H20C 109.5
H20A C20 H20B 109.5
H20A C20 H20C 109.5
H20B C20 H20C 109.5

loop_
_geom_bond_atom_site_label_1
_geom_bond_atom_site_label_2
_geom_bond_distance
Cl1 C8 1.744(2)
O1 C1 1.221(2)
N1 N2 1.381(2)
N1 C1 1.357(2)
N1 C2 1.489(2)
N2 C4 1.282(2)
C1 C20 1.505(3)
C2 H2 1.0000
C2 C3 1.546(2)
C2 C11 1.514(2)
C3 H3A 0.9900
C3 H3B 0.9900
C3 C4 1.510(2)
C4 C5 1.471(3)
C5 C6 1.405(3)
C5 C10 1.387(3)
C6 H6 0.9500
C6 C7 1.386(3)
C7 H7 0.9500
C7 C8 1.383(3)
C8 C9 1.376(3)
C9 H9 0.9500
C9 C10 1.389(3)
C10 H10 0.9500
C11 C12 1.395(2)
C11 C16 1.393(2)
C12 H12 0.9500
C12 C13 1.384(2)
C13 H13 0.9500
C13 C14 1.394(3)
C14 C15 1.395(2)
C14 C17 1.516(2)
C15 H15 0.9500
C15 C16 1.382(2)
C16 H16 0.9500
C17 H17 1.0000
C17 C18 1.531(3)
C17 C19 1.524(3)
C18 H18A 0.9800
C18 H18B 0.9800
C18 H18C 0.9800
C19 H19A 0.9800
C19 H19B 0.9800
C19 H19C 0.9800
C20 H20A 0.9800
C20 H20B 0.9800
C20 H20C 0.9800

loop_
_geom_hbond_atom_site_label_D
_geom_hbond_atom_site_label_H
_geom_hbond_atom_site_label_A
_geom_hbond_site_symmetry_A
_geom_hbond_distance_DH
_geom_hbond_distance_HA
_geom_hbond_distance_DA
_geom_hbond_angle_DHA
C15 H15 O1 2_756 0.95 2.44 3.364(2) 165

loop_
_geom_torsion_atom_site_label_1
_geom_torsion_atom_site_label_2
_geom_torsion_atom_site_label_3
_geom_torsion_atom_site_label_4
_geom_torsion
Cl1 C8 C9 C10 178.96(14)
N1 N2 C4 C3 2.3(2)
N1 N2 C4 C5 -179.36(14)
N1 C2 C3 C4 6.52(17)
N1 C2 C11 C12 -69.6(2)
N1 C2 C11 C16 110.32(18)
N2 N1 C1 O1 175.76(16)
N2 N1 C1 C20 -3.2(3)
N2 N1 C2 C3 -6.06(18)
N2 N1 C2 C11 116.86(15)
N2 C4 C5 C6 -3.5(3)
N2 C4 C5 C10 177.42(16)
C1 N1 N2 C4 -169.07(16)
C1 N1 C2 C3 165.62(16)
C1 N1 C2 C11 -71.5(2)
C2 N1 N2 C4 2.71(19)
C2 N1 C1 O1 4.8(3)
C2 N1 C1 C20 -174.12(16)
C2 C3 C4 N2 -5.9(2)
C2 C3 C4 C5 175.76(15)
C2 C11 C12 C13 179.65(16)
C2 C11 C16 C15 179.65(16)
C3 C2 C11 C12 45.1(2)
C3 C2 C11 C16 -135.05(17)
C3 C4 C5 C6 174.73(17)
C3 C4 C5 C10 -4.4(3)
C4 C5 C6 C7 -178.18(17)
C4 C5 C10 C9 178.66(16)
C5 C6 C7 C8 -1.1(3)
C6 C5 C10 C9 -0.5(3)
C6 C7 C8 Cl1 -178.48(15)
C6 C7 C8 C9 0.8(3)
C7 C8 C9 C10 -0.3(3)
C8 C9 C10 C5 0.2(3)
C10 C5 C6 C7 0.9(3)
C11 C2 C3 C4 -114.46(16)
C11 C12 C13 C14 0.3(3)
C12 C11 C16 C15 -0.5(3)
C12 C13 C14 C15 0.4(3)
C12 C13 C14 C17 -178.11(16)
C13 C14 C15 C16 -1.1(3)
C13 C14 C17 C18 98.9(2)
C13 C14 C17 C19 -26.0(2)
C14 C15 C16 C11 1.1(3)
C15 C14 C17 C18 -79.6(2)
C15 C14 C17 C19 155.55(18)
C16 C11 C12 C13 -0.2(3)
C17 C14 C15 C16 177.47(16)
